data_7033520
loop_
_publ_author_name
'Silva, Francisco'
'Campello, Maria Paula C.'
'Gano, Lurdes'
'Fernandes, C\'elia'
'Santos, Isabel C.'
'Santos, Isabel'
'Ascenso, Jos\'e R'
'Jo\~ao Ferreira, M'
'Paulo, Ant\'onio'

_publ_section_title
;
 Chemical, radiochemical and biological studies of new gallium(iii)
 complexes with hexadentate chelators.
;
_journal_issue 7
_journal_name_full 'Dalton transactions (Cambridge, England : 2003)'
_journal_page_first 3342
_journal_page_last 3355
_journal_paper_doi 10.1039/c4dt02274b
_journal_volume 44
_journal_year 2015
_chemical_formula_moiety 'C25 H33 Ga N5 O2,  Cl O4,  C H Cl3'
_chemical_formula_sum 'C26 H34 Cl4 Ga N5 O6'
_chemical_formula_weight 724.10
_chemical_name_systematic
;
 ?
;
_space_group_IT_number 14
_symmetry_cell_setting monoclinic
_symmetry_space_group_name_Hall '-P 2ybc'
_symmetry_space_group_name_H-M 'P 1 21/c 1'
_atom_sites_solution_hydrogens geom
_atom_sites_solution_primary direct
_atom_sites_solution_secondary difmap
_audit_creation_method SHELXL-97
_cell_angle_alpha 90.00
_cell_angle_beta 98.7610(10)
_cell_angle_gamma 90.00
_cell_formula_units_Z 4
_cell_length_a 14.2384(5)
_cell_length_b 12.5399(4)
_cell_length_c 17.0528(6)
_cell_measurement_temperature 150(2)
_cell_volume 3009.22(18)
_computing_cell_refinement 'Bruker SMART, (Bruker, 2004)'
_computing_data_collection 'Bruker SMART, (Bruker, 2004)'
_computing_data_reduction 'Bruker SAINT, (Bruker, 2004)'
_computing_molecular_graphics ORTEP3(Farrugia,1997)
_computing_publication_material 'WinGX (Farrugia, 1999)'
_computing_structure_refinement 'SHELXL-97 (Sheldrick, 1997)'
_computing_structure_solution 'SIR97 (Altomare, 1999)'
_diffrn_ambient_temperature 150(2)
_diffrn_measured_fraction_theta_full 0.998
_diffrn_measured_fraction_theta_max 0.998
_diffrn_measurement_device_type 'Bruker APEX-II CCD'
_diffrn_measurement_method '\f and \w scans'
_diffrn_radiation_monochromator graphite
_diffrn_radiation_source 'fine-focus sealed tube'
_diffrn_radiation_type MoK\a
_diffrn_radiation_wavelength 0.71069
_diffrn_reflns_av_R_equivalents 0.0552
_diffrn_reflns_av_sigmaI/netI 0.0557
_diffrn_reflns_limit_h_max 17
_diffrn_reflns_limit_h_min -16
_diffrn_reflns_limit_k_max 11
_diffrn_reflns_limit_k_min -15
_diffrn_reflns_limit_l_max 20
_diffrn_reflns_limit_l_min -20
_diffrn_reflns_number 21810
_diffrn_reflns_theta_full 25.35
_diffrn_reflns_theta_max 25.35
_diffrn_reflns_theta_min 2.59
_exptl_absorpt_coefficient_mu 1.319
_exptl_absorpt_correction_T_max 0.9018
_exptl_absorpt_correction_T_min 0.7601
_exptl_absorpt_correction_type multi-scan
_exptl_absorpt_process_details '(SADABS; Sheldrick, 2004)'
_exptl_crystal_colour colourless
_exptl_crystal_density_diffrn 1.598
_exptl_crystal_density_method 'not measured'
_exptl_crystal_description plate
_exptl_crystal_F_000 1488
_exptl_crystal_size_max 0.23
_exptl_crystal_size_mid 0.16
_exptl_crystal_size_min 0.08
_refine_diff_density_max 0.836
_refine_diff_density_min -0.472
_refine_diff_density_rms 0.079
_refine_ls_extinction_method none
_refine_ls_goodness_of_fit_ref 1.070
_refine_ls_hydrogen_treatment constr
_refine_ls_matrix_type full
_refine_ls_number_parameters 381
_refine_ls_number_reflns 5497
_refine_ls_number_restraints 0
_refine_ls_restrained_S_all 1.070
_refine_ls_R_factor_all 0.0639
_refine_ls_R_factor_gt 0.0432
_refine_ls_shift/su_max 0.002
_refine_ls_shift/su_mean 0.000
_refine_ls_structure_factor_coef Fsqd
_refine_ls_weighting_details 'calc w=1/[\s^2^(Fo^2^)+(0.0511P)^2^+0.1265P] where P=(Fo^2^+2Fc^2^)/3'
_refine_ls_weighting_scheme calc
_refine_ls_wR_factor_gt 0.1027
_refine_ls_wR_factor_ref 0.1094
_reflns_number_gt 4187
_reflns_number_total 5497
_reflns_threshold_expression >2sigma(I)
_cod_data_source_file c4dt02274b2.cif
_cod_data_source_block ga-ap
_cod_depositor_comments 'Adding full bibliography for 7033519--7033522.cif.'
_cod_original_sg_symbol_H-M P21/c
_cod_database_code 7033520

loop_
_symmetry_equiv_pos_as_xyz
'x, y, z'
'-x, y+1/2, -z+1/2'
'-x, -y, -z'
'x, -y-1/2, z-1/2'

loop_
_atom_site_label
_atom_site_type_symbol
_atom_site_fract_x
_atom_site_fract_y
_atom_site_fract_z
_atom_site_U_iso_or_equiv
_atom_site_adp_type
_atom_site_occupancy
_atom_site_symmetry_multiplicity
_atom_site_calc_flag
_atom_site_refinement_flags
Ga1 Ga 0.25339(2) 0.03799(3) 0.76946(2) 0.01958(12) Uani 1 1 d .
Cl1 Cl 0.38907(7) -0.28742(11) 0.99698(7) 0.0593(3) Uani 1 1 d .
Cl2 Cl 0.59247(7) -0.31300(10) 1.00603(5) 0.0500(3) Uani 1 1 d .
Cl3 Cl 0.49212(9) -0.15774(9) 0.89963(8) 0.0623(3) Uani 1 1 d .
Cl4 Cl 0.13160(6) 0.40508(8) 0.86151(5) 0.0369(2) Uani 1 1 d .
O1 O 0.35696(15) -0.02610(17) 0.73065(13) 0.0250(5) Uani 1 1 d .
O2 O 0.27758(16) -0.01662(18) 0.87287(13) 0.0252(5) Uani 1 1 d .
O3 O 0.20431(19) 0.3273(2) 0.88400(15) 0.0456(7) Uani 1 1 d .
O4 O 0.0975(4) 0.3973(5) 0.7830(2) 0.162(3) Uani 1 1 d .
O5 O 0.1660(4) 0.5048(3) 0.8851(2) 0.1016(15) Uani 1 1 d .
O6 O 0.0588(3) 0.3876(4) 0.9095(3) 0.1050(14) Uani 1 1 d .
N1 N 0.33432(18) 0.1761(2) 0.80611(16) 0.0249(6) Uani 1 1 d .
H1 H 0.3053 0.1963 0.8449 0.030 Uiso 1 1 d R
N2 N 0.21754(19) 0.1302(2) 0.66229(15) 0.0248(6) Uani 1 1 d .
N3 N 0.12868(18) 0.1139(2) 0.79474(15) 0.0233(6) Uani 1 1 d .
H3A H 0.1438 0.1712 0.8215 0.028 Uiso 1 1 d R
N4 N 0.17386(18) -0.0954(2) 0.71600(14) 0.0212(6) Uani 1 1 d .
N5 N 0.16134(19) -0.1091(2) 0.63472(14) 0.0220(6) Uani 1 1 d .
C1 C 0.4444(2) 0.0104(3) 0.72798(19) 0.0229(7) Uani 1 1 d .
C2 C 0.4980(2) -0.0357(3) 0.67467(19) 0.0250(8) Uani 1 1 d .
H2 H 0.4711 -0.0914 0.6407 0.030 Uiso 1 1 calc R
C3 C 0.5894(2) -0.0019(3) 0.6704(2) 0.0276(8) Uani 1 1 d .
H3 H 0.6248 -0.0362 0.6348 0.033 Uiso 1 1 calc R
C4 C 0.6301(2) 0.0811(3) 0.7172(2) 0.0312(8) Uani 1 1 d .
H4 H 0.6929 0.1045 0.7139 0.037 Uiso 1 1 calc R
C5 C 0.5769(2) 0.1292(3) 0.7689(2) 0.0296(8) Uani 1 1 d .
H5 H 0.6036 0.1872 0.8005 0.036 Uiso 1 1 calc R
C6 C 0.4857(2) 0.0951(3) 0.77612(18) 0.0251(8) Uani 1 1 d .
C7 C 0.4341(2) 0.1441(3) 0.8378(2) 0.0310(9) Uani 1 1 d .
H7A H 0.4330 0.0923 0.8815 0.037 Uiso 1 1 calc R
H7B H 0.4697 0.2078 0.8602 0.037 Uiso 1 1 calc R
C8 C 0.3253(2) 0.2580(3) 0.7425(2) 0.0299(8) Uani 1 1 d .
H8A H 0.3863 0.2964 0.7444 0.036 Uiso 1 1 calc R
H8B H 0.2760 0.3105 0.7512 0.036 Uiso 1 1 calc R
C9 C 0.2987(3) 0.2065(3) 0.6623(2) 0.0282(8) Uani 1 1 d .
H9A H 0.2805 0.2624 0.6218 0.034 Uiso 1 1 calc R
H9B H 0.3543 0.1678 0.6480 0.034 Uiso 1 1 calc R
C10 C 0.1725(2) -0.1951(2) 0.74580(19) 0.0212(7) Uani 1 1 d .
C11 C 0.1585(2) -0.2688(3) 0.68436(19) 0.0239(8) Uani 1 1 d .
H11 H 0.1548 -0.3440 0.6896 0.029 Uiso 1 1 calc R
C12 C 0.1510(2) -0.2130(3) 0.61496(19) 0.0227(7) Uani 1 1 d .
C13 C 0.1832(3) -0.2194(3) 0.83185(19) 0.0291(8) Uani 1 1 d .
H13A H 0.2486 -0.2044 0.8566 0.044 Uiso 1 1 calc R
H13B H 0.1689 -0.2949 0.8392 0.044 Uiso 1 1 calc R
H13C H 0.1392 -0.1751 0.8566 0.044 Uiso 1 1 calc R
C14 C 0.1314(3) -0.2504(3) 0.53105(19) 0.0315(9) Uani 1 1 d .
H14A H 0.0663 -0.2310 0.5081 0.047 Uiso 1 1 calc R
H14B H 0.1387 -0.3280 0.5295 0.047 Uiso 1 1 calc R
H14C H 0.1762 -0.2166 0.5005 0.047 Uiso 1 1 calc R
C15 C 0.4856(3) -0.2820(3) 0.9440(2) 0.0377(10) Uani 1 1 d .
H15 H 0.4764 -0.3272 0.9044 0.045 Uiso 1 1 d R
C20 C 0.2372(2) 0.0078(3) 0.93598(19) 0.0230(7) Uani 1 1 d .
C21 C 0.2910(3) -0.0030(3) 1.01159(19) 0.0289(8) Uani 1 1 d .
H21 H 0.3554 -0.0249 1.0160 0.035 Uiso 1 1 calc R
C22 C 0.2530(3) 0.0173(3) 1.0794(2) 0.0328(9) Uani 1 1 d .
H22 H 0.2908 0.0077 1.1298 0.039 Uiso 1 1 calc R
C23 C 0.1595(3) 0.0518(3) 1.0746(2) 0.0359(9) Uani 1 1 d .
H23 H 0.1326 0.0655 1.1213 0.043 Uiso 1 1 calc R
C24 C 0.1069(3) 0.0658(3) 1.0005(2) 0.0315(9) Uani 1 1 d .
H24 H 0.0437 0.0919 0.9968 0.038 Uiso 1 1 calc R
C25 C 0.1424(2) 0.0433(3) 0.9310(2) 0.0255(8) Uani 1 1 d .
C26 C 0.0807(2) 0.0529(3) 0.8509(2) 0.0273(8) Uani 1 1 d .
H26A H 0.0651 -0.0193 0.8292 0.033 Uiso 1 1 calc R
H26B H 0.0204 0.0889 0.8573 0.033 Uiso 1 1 calc R
C27 C 0.0668(2) 0.1343(3) 0.7186(2) 0.0318(9) Uani 1 1 d .
H27A H 0.0129 0.1806 0.7271 0.038 Uiso 1 1 calc R
H27B H 0.0411 0.0664 0.6948 0.038 Uiso 1 1 calc R
C28 C 0.1264(2) 0.1887(3) 0.6645(2) 0.0314(9) Uani 1 1 d .
H28A H 0.0901 0.1925 0.6103 0.038 Uiso 1 1 calc R
H28B H 0.1406 0.2625 0.6833 0.038 Uiso 1 1 calc R
C29 C 0.2158(3) 0.0643(3) 0.58852(19) 0.0333(9) Uani 1 1 d .
H29A H 0.2051 0.1120 0.5417 0.040 Uiso 1 1 calc R
H29B H 0.2786 0.0300 0.5896 0.040 Uiso 1 1 calc R
C30 C 0.1404(3) -0.0204(3) 0.5794(2) 0.0340(9) Uani 1 1 d .
H30A H 0.0793 0.0123 0.5874 0.041 Uiso 1 1 calc R
H30B H 0.1327 -0.0484 0.5245 0.041 Uiso 1 1 calc R

loop_
_atom_site_aniso_label
_atom_site_aniso_U_11
_atom_site_aniso_U_22
_atom_site_aniso_U_33
_atom_site_aniso_U_23
_atom_site_aniso_U_13
_atom_site_aniso_U_12
Ga1 0.0206(2) 0.0184(2) 0.01902(19) -0.00161(15) 0.00075(14) -0.00068(15)
Cl1 0.0336(6) 0.0931(10) 0.0487(6) 0.0086(6) -0.0020(5) 0.0022(6)
Cl2 0.0425(6) 0.0793(8) 0.0269(5) -0.0027(5) 0.0014(4) 0.0264(5)
Cl3 0.0609(7) 0.0426(6) 0.0848(9) 0.0144(6) 0.0157(7) 0.0160(6)
Cl4 0.0321(5) 0.0358(6) 0.0416(5) -0.0117(4) 0.0022(4) 0.0102(4)
O1 0.0246(12) 0.0223(12) 0.0283(12) -0.0069(10) 0.0053(10) -0.0040(10)
O2 0.0254(12) 0.0286(13) 0.0206(12) 0.0006(10) 0.0004(10) 0.0028(10)
O3 0.0418(16) 0.0516(18) 0.0419(15) -0.0052(13) 0.0011(13) 0.0208(14)
O4 0.203(5) 0.210(5) 0.050(2) -0.055(3) -0.056(3) 0.168(5)
O5 0.175(5) 0.037(2) 0.090(3) -0.001(2) 0.008(3) -0.007(2)
O6 0.047(2) 0.130(4) 0.145(4) -0.015(3) 0.035(2) 0.000(2)
N1 0.0228(15) 0.0256(16) 0.0269(15) -0.0087(12) 0.0053(12) -0.0017(12)
N2 0.0304(16) 0.0203(15) 0.0230(14) -0.0015(12) 0.0022(12) -0.0035(12)
N3 0.0226(14) 0.0210(15) 0.0259(14) 0.0016(12) 0.0022(12) 0.0001(12)
N4 0.0261(14) 0.0215(15) 0.0147(13) 0.0010(11) -0.0017(11) -0.0049(12)
N5 0.0281(15) 0.0198(15) 0.0172(13) 0.0005(12) 0.0008(12) -0.0056(12)
C1 0.0232(18) 0.0226(18) 0.0221(17) 0.0039(14) 0.0004(14) 0.0017(14)
C2 0.0265(18) 0.0212(18) 0.0271(18) 0.0022(15) 0.0029(15) 0.0059(15)
C3 0.0275(19) 0.0292(19) 0.0275(18) 0.0073(16) 0.0087(15) 0.0105(15)
C4 0.0191(17) 0.041(2) 0.0321(19) 0.0081(18) 0.0007(15) -0.0024(16)
C5 0.0241(18) 0.033(2) 0.0301(19) 0.0018(16) -0.0026(15) -0.0036(15)
C6 0.0221(17) 0.0284(19) 0.0228(17) -0.0011(15) -0.0032(14) 0.0036(15)
C7 0.0264(19) 0.032(2) 0.0323(19) -0.0110(17) -0.0018(16) -0.0032(16)
C8 0.0306(19) 0.0191(18) 0.041(2) -0.0042(16) 0.0092(17) -0.0030(15)
C9 0.035(2) 0.0174(18) 0.034(2) 0.0022(15) 0.0116(16) -0.0029(15)
C10 0.0185(16) 0.0189(17) 0.0259(17) 0.0016(14) 0.0021(14) 0.0001(13)
C11 0.0242(17) 0.0170(17) 0.0303(18) 0.0009(15) 0.0034(15) -0.0008(14)
C12 0.0196(16) 0.0225(18) 0.0256(17) -0.0025(15) 0.0021(14) -0.0036(14)
C13 0.041(2) 0.0212(18) 0.0247(18) 0.0035(15) 0.0045(16) -0.0034(16)
C14 0.040(2) 0.029(2) 0.0260(18) -0.0062(16) 0.0050(16) -0.0050(17)
C15 0.042(2) 0.042(2) 0.0262(19) -0.0051(17) -0.0046(17) 0.0062(18)
C20 0.0309(19) 0.0168(17) 0.0213(17) -0.0002(14) 0.0035(15) -0.0029(14)
C21 0.035(2) 0.0226(18) 0.0269(19) -0.0004(15) -0.0020(16) -0.0016(15)
C22 0.055(3) 0.0205(19) 0.0220(18) 0.0002(15) 0.0032(18) -0.0069(17)
C23 0.061(3) 0.021(2) 0.030(2) -0.0054(16) 0.0194(19) -0.0073(18)
C24 0.040(2) 0.0170(18) 0.041(2) 0.0016(16) 0.0189(18) -0.0017(16)
C25 0.0322(19) 0.0177(17) 0.0275(18) 0.0020(15) 0.0076(15) -0.0009(15)
C26 0.0236(18) 0.0250(19) 0.0349(19) 0.0023(15) 0.0096(15) 0.0032(14)
C27 0.0229(18) 0.035(2) 0.035(2) 0.0073(17) -0.0050(16) 0.0035(16)
C28 0.0286(19) 0.030(2) 0.034(2) 0.0074(16) -0.0024(16) 0.0002(16)
C29 0.048(2) 0.031(2) 0.0205(17) -0.0007(15) 0.0042(16) -0.0096(17)
C30 0.044(2) 0.031(2) 0.0246(18) 0.0045(16) -0.0032(17) -0.0106(17)

loop_
_atom_type_symbol
_atom_type_description
_atom_type_scat_dispersion_real
_atom_type_scat_dispersion_imag
_atom_type_scat_source
C C 0.0033 0.0016 'International Tables Vol C Tables 4.2.6.8 and 6.1.1.4'
H H 0.0000 0.0000 'International Tables Vol C Tables 4.2.6.8 and 6.1.1.4'
N N 0.0061 0.0033 'International Tables Vol C Tables 4.2.6.8 and 6.1.1.4'
O O 0.0106 0.0060 'International Tables Vol C Tables 4.2.6.8 and 6.1.1.4'
Cl Cl 0.1484 0.1585 'International Tables Vol C Tables 4.2.6.8 and 6.1.1.4'
Ga Ga 0.2307 1.6083 'International Tables Vol C Tables 4.2.6.8 and 6.1.1.4'

loop_
_geom_angle_atom_site_label_1
_geom_angle_atom_site_label_2
_geom_angle_atom_site_label_3
_geom_angle
O2 Ga1 O1 97.64(10)
O2 Ga1 N3 90.70(10)
O1 Ga1 N3 171.32(10)
O2 Ga1 N1 90.42(10)
O1 Ga1 N1 91.87(10)
N3 Ga1 N1 90.46(10)
O2 Ga1 N4 97.15(9)
O1 Ga1 N4 84.77(10)
N3 Ga1 N4 91.84(10)
N1 Ga1 N4 172.05(10)
O2 Ga1 N2 168.20(10)
O1 Ga1 N2 91.61(10)
N3 Ga1 N2 80.44(10)
N1 Ga1 N2 81.93(10)
N4 Ga1 N2 90.95(9)
O4 Cl4 O5 114.3(3)
O4 Cl4 O6 111.8(3)
O5 Cl4 O6 103.2(3)
O4 Cl4 O3 110.5(2)
O5 Cl4 O3 109.2(2)
O6 Cl4 O3 107.4(2)
C1 O1 Ga1 130.5(2)
C20 O2 Ga1 129.5(2)
C8 N1 C7 114.9(3)
C8 N1 Ga1 111.51(18)
C7 N1 Ga1 109.3(2)
C28 N2 C9 111.0(3)
C28 N2 C29 112.8(3)
C9 N2 C29 105.4(3)
C28 N2 Ga1 109.6(2)
C9 N2 Ga1 105.03(18)
C29 N2 Ga1 112.7(2)
C26 N3 C27 112.9(3)
C26 N3 Ga1 112.7(2)
C27 N3 Ga1 107.8(2)
C10 N4 N5 104.8(2)
C10 N4 Ga1 126.79(19)
N5 N4 Ga1 120.17(19)
C12 N5 N4 111.3(2)
C12 N5 C30 124.8(3)
N4 N5 C30 122.5(3)
O1 C1 C2 119.1(3)
O1 C1 C6 123.0(3)
C2 C1 C6 117.9(3)
C3 C2 C1 121.3(3)
C2 C3 C4 121.1(3)
C3 C4 C5 118.1(3)
C4 C5 C6 122.1(3)
C5 C6 C1 119.3(3)
C5 C6 C7 119.9(3)
C1 C6 C7 120.6(3)
N1 C7 C6 113.2(3)
N1 C8 C9 110.4(3)
N2 C9 C8 111.1(3)
N4 C10 C11 109.9(3)
N4 C10 C13 123.9(3)
C11 C10 C13 126.2(3)
C12 C11 C10 107.2(3)
N5 C12 C11 106.7(3)
N5 C12 C14 122.7(3)
C11 C12 C14 130.5(3)
Cl3 C15 Cl1 110.8(2)
Cl3 C15 Cl2 111.1(2)
Cl1 C15 Cl2 110.8(2)
O2 C20 C21 118.6(3)
O2 C20 C25 123.5(3)
C21 C20 C25 117.9(3)
C22 C21 C20 121.8(3)
C21 C22 C23 120.4(3)
C24 C23 C22 118.3(4)
C23 C24 C25 122.6(4)
C24 C25 C20 119.0(3)
C24 C25 C26 121.2(3)
C20 C25 C26 119.9(3)
N3 C26 C25 111.4(3)
N3 C27 C28 107.5(3)
N2 C28 C27 111.4(3)
C30 C29 N2 113.4(3)
N5 C30 C29 113.6(3)

loop_
_geom_bond_atom_site_label_1
_geom_bond_atom_site_label_2
_geom_bond_distance
Ga1 O2 1.874(2)
Ga1 O1 1.886(2)
Ga1 N3 2.116(3)
Ga1 N1 2.121(3)
Ga1 N4 2.144(3)
Ga1 N2 2.157(3)
Cl1 C15 1.757(4)
Cl2 C15 1.759(3)
Cl3 C15 1.741(4)
Cl4 O4 1.357(3)
Cl4 O5 1.381(4)
Cl4 O6 1.432(4)
Cl4 O3 1.432(3)
O1 C1 1.334(4)
O2 C20 1.331(4)
N1 C8 1.485(4)
N1 C7 1.497(4)
N2 C28 1.496(4)
N2 C9 1.500(4)
N2 C29 1.502(4)
N3 C26 1.472(4)
N3 C27 1.476(4)
N4 C10 1.350(4)
N4 N5 1.381(3)
N5 C12 1.348(4)
N5 C30 1.460(4)
C1 C2 1.398(5)
C1 C6 1.415(4)
C2 C3 1.380(5)
C3 C4 1.384(5)
C4 C5 1.385(5)
C5 C6 1.391(5)
C6 C7 1.503(5)
C8 C9 1.508(5)
C10 C11 1.389(4)
C10 C13 1.484(4)
C11 C12 1.365(4)
C12 C14 1.491(4)
C20 C21 1.402(4)
C20 C25 1.411(5)
C21 C22 1.372(5)
C22 C23 1.390(6)
C23 C24 1.380(5)
C24 C25 1.386(5)
C25 C26 1.513(4)
C27 C28 1.508(5)
C29 C30 1.501(5)
